data_2210930
loop_
_publ_author_name
'Zhang, Xian-Fa'
'Gao, Shan'
'Huo, Li-Hua'
'Ng, Seik Weng'

_publ_section_title
Poly[bis(\m~2~-1<i>H</i>-imidazolyl-1,3-diyldiacetato-\k^4^<i>O</i>,<i>O</i>':<i>O</i>''',<i>O</i>'''')cadmium(II)]
_journal_coeditor_code CI2185
_journal_issue 11
_journal_name_full 'Acta Crystallographica Section E'
_journal_page_first m2910
_journal_page_last m2912
_journal_paper_doi 10.1107/S1600536806041407
_journal_volume 62
_journal_year 2006
_chemical_formula_iupac '[Cd (C7 H7 N2 O4)2]'
_chemical_formula_moiety 'C14 H14 Cd N4 O8'
_chemical_formula_sum 'C14 H14 Cd N4 O8'
_chemical_formula_weight 478.69
_chemical_name_systematic Poly[bis(\m~2~-1H-imidazolyl-1,3-diyldiacetato-\k^4^O,O':O''',O'''')cadmium(II)]
_space_group_IT_number 88
_symmetry_cell_setting tetragonal
_symmetry_space_group_name_Hall '-I 4ad'
_symmetry_space_group_name_H-M 'I 41/a :2'
_atom_sites_solution_hydrogens geom
_atom_sites_solution_primary direct
_atom_sites_solution_secondary difmap
_audit_creation_method SHELXL-97
_cell_angle_alpha 90
_cell_angle_beta 90
_cell_angle_gamma 90
_cell_formula_units_Z 8
_cell_length_a 14.9585(4)
_cell_length_b 14.9585
_cell_length_c 14.2034(4)
_cell_measurement_reflns_used 11950
_cell_measurement_temperature 295(2)
_cell_measurement_theta_max 27.5
_cell_measurement_theta_min 3.4
_cell_volume 3178.11(12)
_computing_cell_refinement RAPID-AUTO
_computing_data_collection 'RAPID-AUTO (Rigaku, 1998)'
_computing_data_reduction 'CrystalStructure (Rigaku/MSC, 2002)'
_computing_molecular_graphics 'X-SEED (Barbour, 2001)'
_computing_publication_material SHELXL97
_computing_structure_refinement 'SHELXL97 (Sheldrick, 1997)'
_computing_structure_solution 'SHELXS97 (Sheldrick, 1997)'
_diffrn_ambient_temperature 295(2)
_diffrn_measured_fraction_theta_full 1.00
_diffrn_measured_fraction_theta_max 1.00
_diffrn_measurement_device_type 'Rigaku R-AXIS RAPID IP'
_diffrn_measurement_method \w
_diffrn_radiation_monochromator graphite
_diffrn_radiation_source 'fine-focus sealed tube'
_diffrn_radiation_type MoK\a
_diffrn_radiation_wavelength 0.71073
_diffrn_reflns_av_R_equivalents 0.0336
_diffrn_reflns_av_sigmaI/netI 0.0184
_diffrn_reflns_limit_h_max 19
_diffrn_reflns_limit_h_min -19
_diffrn_reflns_limit_k_max 19
_diffrn_reflns_limit_k_min -19
_diffrn_reflns_limit_l_max 18
_diffrn_reflns_limit_l_min -18
_diffrn_reflns_number 15612
_diffrn_reflns_theta_full 27.5
_diffrn_reflns_theta_max 27.5
_diffrn_reflns_theta_min 3.4
_diffrn_standards_decay_% 0
_diffrn_standards_interval_count 0
_diffrn_standards_interval_time 0
_diffrn_standards_number 0
_exptl_absorpt_coefficient_mu 1.432
_exptl_absorpt_correction_T_max 0.783
_exptl_absorpt_correction_T_min 0.570
_exptl_absorpt_correction_type multi-scan
_exptl_absorpt_process_details '(ABSCOR; Higashi, 1995)'
_exptl_crystal_colour Colourless
_exptl_crystal_density_diffrn 2.001
_exptl_crystal_density_method 'not measured'
_exptl_crystal_description Prism
_exptl_crystal_F_000 1904
_exptl_crystal_size_max 0.30
_exptl_crystal_size_mid 0.24
_exptl_crystal_size_min 0.18
_refine_diff_density_max 0.29
_refine_diff_density_min -0.37
_refine_ls_extinction_method none
_refine_ls_goodness_of_fit_ref 1.08
_refine_ls_hydrogen_treatment constr
_refine_ls_matrix_type full
_refine_ls_number_parameters 124
_refine_ls_number_reflns 1814
_refine_ls_number_restraints 0
_refine_ls_restrained_S_all 1.08
_refine_ls_R_factor_all 0.028
_refine_ls_R_factor_gt 0.023
_refine_ls_shift/su_max 0.001
_refine_ls_shift/su_mean 0.000
_refine_ls_structure_factor_coef Fsqd
_refine_ls_weighting_details 'calc w=1/[\s^2^(Fo^2^)+(0.0317P)^2^+0.193P] where P=(Fo^2^+2Fc^2^)/3'
_refine_ls_weighting_scheme calc
_refine_ls_wR_factor_gt 0.051
_refine_ls_wR_factor_ref 0.053
_reflns_number_gt 1602
_reflns_number_total 1814
_reflns_threshold_expression I>2\s(I)
_cod_data_source_file ci2185.cif
_cod_data_source_block I
_cod_original_cell_volume 3178.11(11)
_cod_original_sg_symbol_H-M 'I 41/a'
_cod_database_code 2210930
_cod_database_fobs_code 2210930

loop_
_symmetry_equiv_pos_as_xyz
'x, y, z'
'-x+1/2, -y, z+1/2'
'-y+3/4, x+1/4, z+1/4'
'y+3/4, -x+3/4, z+3/4'
'x+1/2, y+1/2, z+1/2'
'-x+1, -y+1/2, z+1'
'-y+5/4, x+3/4, z+3/4'
'y+5/4, -x+5/4, z+5/4'
'-x, -y, -z'
'x-1/2, y, -z-1/2'
'y-3/4, -x-1/4, -z-1/4'
'-y-3/4, x-3/4, -z-3/4'
'-x+1/2, -y+1/2, -z+1/2'
'x, y+1/2, -z'
'y-1/4, -x+1/4, -z+1/4'
'-y-1/4, x-1/4, -z-1/4'

loop_
_atom_site_type_symbol
_atom_site_label
_atom_site_fract_x
_atom_site_fract_y
_atom_site_fract_z
_atom_site_U_iso_or_equiv
_atom_site_adp_type
_atom_site_calc_flag
_atom_site_refinement_flags
_atom_site_occupancy
Cd Cd1 1.0000 0.2500 0.36280(2) 0.02957(8) Uani d S 1
O O1 1.0087(2) 0.13770(10) 0.47710(10) 0.0519(5) Uani d . 1
O O2 0.87110(10) 0.19050(10) 0.47170(10) 0.0466(5) Uani d . 1
O O3 0.61220(10) -0.27140(10) 0.5030(2) 0.0469(5) Uani d . 1
O O4 0.57780(10) -0.13040(10) 0.47320(10) 0.0387(5) Uani d . 1
N N1 0.81910(10) 0.03560(10) 0.5805(2) 0.0285(5) Uani d . 1
N N2 0.72240(10) -0.0716(2) 0.5825(2) 0.0305(6) Uani d . 1
C C1 0.9288(2) 0.1403(2) 0.5039(2) 0.0333(6) Uani d . 1
C C2 0.9068(2) 0.0793(2) 0.5865(2) 0.0396(7) Uani d . 1
C C3 0.7359(2) 0.0748(2) 0.5837(2) 0.0388(7) Uani d . 1
C C4 0.6758(2) 0.0078(2) 0.5855(2) 0.0382(7) Uani d . 1
C C5 0.8086(2) -0.0525(2) 0.5788(2) 0.0293(5) Uani d . 1
C C6 0.6871(2) -0.1626(2) 0.5915(2) 0.0377(7) Uani d . 1
C C7 0.6208(2) -0.1889(2) 0.5160(2) 0.0326(6) Uani d . 1
H H2a 0.9525 0.0336 0.5909 0.048 Uiso calc R 1
H H2b 0.9090 0.1142 0.6441 0.048 Uiso calc R 1
H H3 0.7236 0.1357 0.5845 0.047 Uiso calc R 1
H H4 0.6140 0.0141 0.5882 0.046 Uiso calc R 1
H H5 0.8547 -0.0941 0.5755 0.035 Uiso calc R 1
H H6a 0.6584 -0.1683 0.6524 0.045 Uiso calc R 1
H H6b 0.7368 -0.2043 0.5900 0.045 Uiso calc R 1

loop_
_atom_site_aniso_label
_atom_site_aniso_U_11
_atom_site_aniso_U_22
_atom_site_aniso_U_33
_atom_site_aniso_U_12
_atom_site_aniso_U_13
_atom_site_aniso_U_23
Cd1 0.02930(10) 0.02420(10) 0.03520(10) 0.00300(10) 0.000 0.000
O1 0.0460(10) 0.0470(10) 0.0630(10) -0.0030(10) 0.0230(10) 0.0100(10)
O2 0.0440(10) 0.0420(10) 0.0540(10) -0.0090(10) -0.0060(10) 0.0160(10)
O3 0.0460(10) 0.0330(10) 0.0620(10) -0.0030(10) -0.0110(10) -0.0110(10)
O4 0.0380(10) 0.0410(10) 0.0370(10) -0.0050(10) -0.0070(10) 0.0030(10)
N1 0.0260(10) 0.0310(10) 0.0280(10) -0.0040(10) -0.0010(10) 0.0050(10)
N2 0.0310(10) 0.0310(10) 0.0300(10) -0.0060(10) -0.0020(10) 0.0000(10)
C1 0.0390(10) 0.0310(10) 0.0300(10) -0.0140(10) 0.0030(10) -0.0040(10)
C2 0.031(2) 0.049(2) 0.0390(10) -0.0100(10) -0.0040(10) 0.0110(10)
C3 0.034(2) 0.031(2) 0.051(2) 0.005(2) 0.009(2) -0.0070(10)
C4 0.0270(10) 0.041(2) 0.047(2) -0.003(2) 0.0080(10) -0.009(2)
C5 0.026(2) 0.035(2) 0.0280(10) 0.0010(10) -0.0020(10) 0.0050(10)
C6 0.040(2) 0.032(2) 0.0410(10) -0.0110(10) -0.0090(10) 0.0070(10)
C7 0.0260(10) 0.0370(10) 0.035(2) -0.0060(10) 0.0060(10) -0.0030(10)

loop_
_atom_type_symbol
_atom_type_description
_atom_type_scat_dispersion_real
_atom_type_scat_dispersion_imag
_atom_type_scat_source
C C 0.0033 0.0016 'International Tables Vol C Tables 4.2.6.8 and 6.1.1.4'
H H 0.0000 0.0000 'International Tables Vol C Tables 4.2.6.8 and 6.1.1.4'
N N 0.0061 0.0033 'International Tables Vol C Tables 4.2.6.8 and 6.1.1.4'
O O 0.0106 0.0060 'International Tables Vol C Tables 4.2.6.8 and 6.1.1.4'
Cd Cd -0.8075 1.2024 'International Tables Vol C Tables 4.2.6.8 and 6.1.1.4'

loop_
_geom_angle_atom_site_label_1
_geom_angle_atom_site_label_2
_geom_angle_atom_site_label_3
_geom_angle_site_symmetry_1
_geom_angle_site_symmetry_3
_geom_angle
_geom_angle_publ_flag
O1 Cd1 O1 . 6_654 92.10(10) yes
O1 Cd1 O2 . . 52.30(10) yes
O1 Cd1 O2 . 6_654 78.10(10) yes
O1 Cd1 O3 . 11_766 88.90(10) yes
O1 Cd1 O3 . 16_656 169.10(10) yes
O1 Cd1 O4 . 11_766 88.00(10) yes
O1 Cd1 O4 . 16_656 136.50(10) yes
O1 Cd1 O2 6_654 . 78.10(10) ?
O1 Cd1 O2 6_654 6_654 52.30(10) ?
O1 Cd1 O3 6_654 11_766 169.10(10) ?
O1 Cd1 O3 6_654 16_656 88.90(10) ?
O1 Cd1 O4 6_654 11_766 136.50(10) ?
O1 Cd1 O4 6_654 16_656 88.00(10) ?
O2 Cd1 O2 . 6_654 107.90(10) yes
O2 Cd1 O3 . 11_766 94.00(10) yes
O2 Cd1 O3 . 16_656 138.30(10) yes
O2 Cd1 O4 . 11_766 131.80(10) yes
O2 Cd1 O4 . 16_656 85.30(10) yes
O2 Cd1 O3 6_654 11_766 138.30(10) ?
O2 Cd1 O3 6_654 16_656 94.00(10) ?
O2 Cd1 O4 6_654 11_766 85.30(10) ?
O2 Cd1 O4 6_654 16_656 131.80(10) ?
O3 Cd1 O3 11_766 16_656 92.20(10) yes
O3 Cd1 O4 11_766 11_766 54.50(10) yes
O3 Cd1 O4 11_766 16_656 83.80(10) yes
O3 Cd1 O4 16_656 11_766 83.80(10) ?
O3 Cd1 O4 16_656 16_656 54.50(10) ?
O4 Cd1 O4 11_766 16_656 120.40(10) yes
C1 O1 Cd1 . . 97.8(2) ?
C1 O2 Cd1 . . 84.9(2) ?
C7 O3 Cd1 . 11_666 92.4(2) ?
C7 O4 Cd1 . 11_666 88.6(2) ?
C5 N1 C3 . . 108.5(2) ?
C5 N1 C2 . . 123.3(2) ?
C3 N1 C2 . . 128.0(2) ?
C5 N2 C4 . . 107.9(3) ?
C5 N2 C6 . . 123.8(2) ?
C4 N2 C6 . . 128.0(2) ?
O2 C1 O1 . . 124.9(3) ?
O2 C1 C2 . . 120.0(3) ?
O1 C1 C2 . . 114.9(3) ?
N1 C2 C1 . . 114.5(2) ?
C4 C3 N1 . . 106.7(3) ?
C3 C4 N2 . . 107.7(3) ?
N2 C5 N1 . . 109.2(2) ?
N2 C6 C7 . . 114.6(2) ?
O4 C7 O3 . . 124.5(3) ?
O4 C7 C6 . . 120.1(2) ?
O3 C7 C6 . . 115.3(3) ?
N1 C2 H2a . . 108.6 ?
C1 C2 H2a . . 108.6 ?
N1 C2 H2b . . 108.6 ?
C1 C2 H2b . . 108.6 ?
H2a C2 H2b . . 107.6 ?
C4 C3 H3 . . 126.7 ?
N1 C3 H3 . . 126.7 ?
C3 C4 H4 . . 126.2 ?
N2 C4 H4 . . 126.2 ?
N2 C5 H5 . . 125.4 ?
N1 C5 H5 . . 125.4 ?
N2 C6 H6a . . 108.6 ?
C7 C6 H6a . . 108.6 ?
N2 C6 H6b . . 108.6 ?
C7 C6 H6b . . 108.6 ?
H6a C6 H6b . . 107.6 ?

loop_
_geom_bond_atom_site_label_1
_geom_bond_atom_site_label_2
_geom_bond_site_symmetry_2
_geom_bond_distance
_geom_bond_publ_flag
Cd1 O1 . 2.339(2) yes
Cd1 O1 6_654 2.339(2) yes
Cd1 O2 . 2.627(2) yes
Cd1 O2 6_654 2.627(2) yes
Cd1 O3 11_766 2.372(2) yes
Cd1 O3 16_656 2.372(2) ?
Cd1 O4 11_766 2.460(2) yes
Cd1 O4 16_656 2.460(2) ?
O1 C1 . 1.255(3) ?
O2 C1 . 1.232(3) ?
O3 C7 . 1.254(4) ?
O4 C7 . 1.245(3) ?
N1 C5 . 1.327(4) ?
N1 C3 . 1.375(4) ?
N1 C2 . 1.469(3) ?
N2 C5 . 1.322(4) ?
N2 C4 . 1.379(4) ?
N2 C6 . 1.466(3) ?
C1 C2 . 1.522(4) ?
C3 C4 . 1.346(3) ?
C6 C7 . 1.512(4) ?
C2 H2a . 0.97 ?
C2 H2b . 0.97 ?
C3 H3 . 0.93 ?
C4 H4 . 0.93 ?
C5 H5 . 0.93 ?
C6 H6a . 0.97 ?
C6 H6b . 0.97 ?

loop_
_geom_torsion_atom_site_label_1
_geom_torsion_atom_site_label_2
_geom_torsion_atom_site_label_3
_geom_torsion_atom_site_label_4
_geom_torsion_site_symmetry_1
_geom_torsion
O1 Cd1 O1 C1 6_654 72.9(2)
O3 Cd1 O1 C1 11_766 -96.2(2)
O3 Cd1 O1 C1 16_656 168.1(3)
O4 Cd1 O1 C1 11_766 -150.7(2)
O4 Cd1 O1 C1 16_656 -16.4(2)
O2 Cd1 O1 C1 6_654 123.7(2)
O2 Cd1 O1 C1 . -0.3(2)
O1 Cd1 O2 C1 6_654 -101.8(2)
O1 Cd1 O2 C1 . 0.3(2)
O3 Cd1 O2 C1 11_766 85.8(2)
O3 Cd1 O2 C1 16_656 -176.40(10)
O4 Cd1 O2 C1 11_766 41.8(2)
O4 Cd1 O2 C1 16_656 169.3(2)
O2 Cd1 O2 C1 6_654 -58.2(2)
Cd1 O2 C1 O1 . -0.6(3)
Cd1 O2 C1 C2 . 175.5(2)
Cd1 O1 C1 O2 . 0.6(3)
Cd1 O1 C1 C2 . -175.7(2)
C5 N1 C2 C1 . 119.8(3)
C3 N1 C2 C1 . -66.1(4)
O2 C1 C2 N1 . 42.2(4)
O1 C1 C2 N1 . -141.3(3)
C5 N1 C3 C4 . 1.0(4)
C2 N1 C3 C4 . -173.7(3)
N1 C3 C4 N2 . -0.6(4)
C5 N2 C4 C3 . -0.1(4)
C6 N2 C4 C3 . 173.9(3)
C4 N2 C5 N1 . 0.8(3)
C6 N2 C5 N1 . -173.6(3)
C3 N1 C5 N2 . -1.1(3)
C2 N1 C5 N2 . 173.9(2)
C5 N2 C6 C7 . -125.3(3)
C4 N2 C6 C7 . 61.5(4)
Cd1 O4 C7 O3 11_666 0.4(3)
Cd1 O4 C7 C6 11_666 -177.7(2)
Cd1 O3 C7 O4 11_666 -0.4(3)
Cd1 O3 C7 C6 11_666 177.8(2)
N2 C6 C7 O4 . -24.0(4)
N2 C6 C7 O3 . 157.6(3)
